data_4315570
loop_
_publ_author_name
'Agata Bia\/lo\'nska'
'Robert Bronisz'

_publ_contact_author_address
;
Faculty of Chemistry
University of Wroc\/law
14. F. Joliot-Curie
50-383 Wroc\/law
Poland
;
_publ_contact_author_email bron@wchuwr.pl
_publ_contact_author_name 'dr Robert Bronisz'
_publ_section_title
;
 High Spin and Spin-Crossover Two-Dimensional Coordination Polymers
 Containing FeII(tetrazol-2-yl)4(solv)2 (solv = Ethanol, Acetonitrile)
 Cores Linked by Flexible/Elastic Spacers
;
_journal_name_full 'Inorganic Chemistry'
_journal_page_first 4534
_journal_page_last 4542
_journal_paper_doi 10.1021/ic9024603
_journal_volume 49
_journal_year 2010
_chemical_formula_moiety 'C20 H34 Fe N18, 2(Cl O4)'
_chemical_formula_sum 'C20 H34 Cl2 Fe N18 O8'
_chemical_formula_weight 781.40
_chemical_name_systematic
;
catena-[bis(\m~2~-1,6-di(tetrazol-2-yl)hexane)-bis(acetonitrile)]-iron(II)
diperchlorate
;
_space_group_IT_number 2
_symmetry_cell_setting triclinic
_symmetry_space_group_name_Hall '-P 1'
_symmetry_space_group_name_H-M 'P -1'
_atom_sites_solution_hydrogens geom
_atom_sites_solution_primary direct
_atom_sites_solution_secondary difmap
_audit_creation_method SHELXL-97
_cell_angle_alpha 70.44(3)
_cell_angle_beta 90.54(3)
_cell_angle_gamma 65.86(4)
_cell_formula_units_Z 1
_cell_length_a 9.561(2)
_cell_length_b 9.374(2)
_cell_length_c 11.565(3)
_cell_measurement_reflns_used 2002
_cell_measurement_temperature 150(2)
_cell_measurement_theta_max 28.64
_cell_measurement_theta_min 3.27
_cell_volume 878.3(5)
_computing_cell_refinement
;
CrysAlis RED, Oxford Diffraction Ltd.,
Version 1.171.31.8 (release 12-01-2007 CrysAlis171 .NET)
(compiled Jan 12 2007,17:49:11)
;
_computing_data_collection
;
CrysAlis CCD, Oxford Diffraction Ltd.,
Version 1.171.31.8 (release 12-01-2007 CrysAlis171 .NET)
(compiled Jan 12 2007,17:49:11)
;
_computing_data_reduction
;
CrysAlis RED, Oxford Diffraction Ltd.,
Version 1.171.31.8 (release 12-01-2007 CrysAlis171 .NET)
(compiled Jan 12 2007,17:49:11)
;
_computing_structure_refinement 'SHELXL-97 (Sheldrick, 1997)'
_computing_structure_solution 'SHELXS-97 (Sheldrick, 1990)'
_diffrn_ambient_temperature 150(2)
_diffrn_measured_fraction_theta_full 0.969
_diffrn_measured_fraction_theta_max 0.969
_diffrn_measurement_device_type 'Kuma KM4CCD'
_diffrn_measurement_method '\w scan'
_diffrn_radiation_monochromator graphite
_diffrn_radiation_source 'fine-focus sealed tube'
_diffrn_radiation_type MoK\a
_diffrn_radiation_wavelength 0.71073
_diffrn_reflns_av_R_equivalents 0.0314
_diffrn_reflns_av_sigmaI/netI 0.0906
_diffrn_reflns_limit_h_max 11
_diffrn_reflns_limit_h_min -11
_diffrn_reflns_limit_k_max 10
_diffrn_reflns_limit_k_min -11
_diffrn_reflns_limit_l_max 14
_diffrn_reflns_limit_l_min -14
_diffrn_reflns_number 5561
_diffrn_reflns_theta_full 26.00
_diffrn_reflns_theta_max 26.00
_diffrn_reflns_theta_min 3.28
_diffrn_standards_number 0
_exptl_absorpt_coefficient_mu 0.650
_exptl_absorpt_correction_T_max 0.944
_exptl_absorpt_correction_T_min 0.895
_exptl_absorpt_correction_type analytical
_exptl_absorpt_process_details
;
CrysAlis RED, Oxford Diffraction Ltd.,
Version 1.171.31.8 (release 12-01-2007 CrysAlis171 .NET)
(compiled Jan 12 2007,17:49:11)
Analytical numeric absorption correction using a multifaceted crystal
            model based on expressions derived by R.C. Clark & J.S. Reid.
(Clark, R. C. & Reid, J. S. (1995). Acta Cryst. A51, 887-897)
;
_exptl_crystal_colour colorless
_exptl_crystal_density_diffrn 1.477
_exptl_crystal_density_method 'not measured'
_exptl_crystal_description block
_exptl_crystal_F_000 404
_exptl_crystal_size_max 0.21
_exptl_crystal_size_mid 0.21
_exptl_crystal_size_min 0.12
_refine_diff_density_max 0.253
_refine_diff_density_min -0.277
_refine_diff_density_rms 0.056
_refine_ls_extinction_method none
_refine_ls_goodness_of_fit_ref 0.904
_refine_ls_hydrogen_treatment constr
_refine_ls_matrix_type full
_refine_ls_number_parameters 262
_refine_ls_number_reflns 3349
_refine_ls_number_restraints 30
_refine_ls_restrained_S_all 0.904
_refine_ls_R_factor_all 0.0882
_refine_ls_R_factor_gt 0.0413
_refine_ls_shift/su_max 0.000
_refine_ls_shift/su_mean 0.000
_refine_ls_structure_factor_coef Fsqd
_refine_ls_weighting_details 'calc w=1/[\s^2^(Fo^2^)+(0.0296P)^2^+0.0000P] where P=(Fo^2^+2Fc^2^)/3'
_refine_ls_weighting_scheme calc
_refine_ls_wR_factor_gt 0.0672
_refine_ls_wR_factor_ref 0.0754
_reflns_number_gt 2064
_reflns_number_total 3349
_reflns_threshold_expression >2sigma(I)
_cod_data_source_file ic9024603_si_001_5.cif
_cod_data_source_block 2_at_150K
_cod_depositor_comments
;
The following automatic conversions were performed:

'_refine_ls_hydrogen_treatment' value 'CONSTR' changed to 'constr'
according to the built-in table from CIF Core dictionary named
'cif_core.dic' version 2.4.1 from 2010-06-29.

Automatic conversion script
Id: cif_fix_values 1646 2011-03-28 12:23:43Z adriana 
;
_cod_database_code 4315570

loop_
_symmetry_equiv_pos_as_xyz
'x, y, z'
'-x, -y, -z'

loop_
_atom_site_label
_atom_site_type_symbol
_atom_site_fract_x
_atom_site_fract_y
_atom_site_fract_z
_atom_site_U_iso_or_equiv
_atom_site_adp_type
_atom_site_occupancy
_atom_site_symmetry_multiplicity
_atom_site_calc_flag
_atom_site_refinement_flags
_atom_site_disorder_assembly
_atom_site_disorder_group
Fe Fe 0.5000 0.0000 0.5000 0.02246(18) Uani 1 2 d S . .
Cl Cl 0.92781(9) -0.70522(9) 0.74270(7) 0.0348(2) Uani 1 1 d . . .
O1 O 0.9502(5) -0.7829(3) 0.6511(3) 0.0529(12) Uani 0.881(8) 1 d PU A 1
O2 O 1.0629(4) -0.7967(4) 0.8369(4) 0.0645(13) Uani 0.881(8) 1 d P A 1
O3 O 0.7953(3) -0.7117(4) 0.7954(4) 0.0508(11) Uani 0.881(8) 1 d P A 1
O4 O 0.8997(4) -0.5330(4) 0.6825(4) 0.0515(11) Uani 0.881(8) 1 d P A 1
O11 O 1.033(3) -0.767(3) 0.670(2) 0.044(4) Uani 0.119(8) 1 d PU A 2
O12 O 0.985(3) -0.810(3) 0.876(2) 0.043(7) Uani 0.119(8) 1 d PU A 2
O13 O 0.773(2) -0.679(3) 0.718(3) 0.044(7) Uani 0.119(8) 1 d PU A 2
O14 O 0.932(3) -0.541(3) 0.743(2) 0.027(6) Uani 0.119(8) 1 d PU A 2
N1 N 0.0201(3) 0.1450(3) 0.3671(2) 0.0333(6) Uani 1 1 d . . .
N2 N 0.0958(3) 0.1114(3) 0.2768(2) 0.0269(6) Uani 1 1 d . . .
N3 N 0.2473(2) 0.0578(3) 0.3010(2) 0.0276(6) Uani 1 1 d . A .
N4 N 0.2747(2) 0.0552(3) 0.41522(19) 0.0252(6) Uani 1 1 d . . .
C1 C 0.0158(3) 0.1405(3) 0.1564(3) 0.0345(8) Uani 1 1 d . . .
H1A H -0.0605 0.0928 0.1703 0.041 Uiso 1 1 calc R . .
H1B H 0.0924 0.0830 0.1108 0.041 Uiso 1 1 calc R . .
C2 C -0.0673(3) 0.3277(3) 0.0793(3) 0.0328(7) Uani 1 1 d . . .
H2A H -0.1294 0.3449 0.0027 0.039 Uiso 1 1 calc R . .
H2B H -0.1403 0.3846 0.1273 0.039 Uiso 1 1 calc R . .
C3 C 0.0415(3) 0.4092(3) 0.0431(3) 0.0326(7) Uani 1 1 d . . .
H3A H 0.0962 0.4021 0.1194 0.039 Uiso 1 1 calc R . .
H3B H 0.1207 0.3460 0.0020 0.039 Uiso 1 1 calc R . .
C4 C 0.1357(3) 0.1077(3) 0.4520(3) 0.0309(7) Uani 1 1 d . A .
H4 H 0.1221 0.1169 0.5309 0.037 Uiso 1 1 calc R . .
N11 N 0.4718(3) 0.3677(3) 0.1446(2) 0.0367(6) Uani 1 1 d . . .
N12 N 0.5727(2) 0.2213(3) 0.1410(2) 0.0218(5) Uani 1 1 d . . .
N13 N 0.6071(2) 0.0920(3) 0.2446(2) 0.0251(6) Uani 1 1 d . A .
N14 N 0.5251(2) 0.1548(3) 0.3231(2) 0.0244(5) Uani 1 1 d . . .
C11 C 0.6298(3) 0.2041(3) 0.0267(2) 0.0254(7) Uani 1 1 d . . .
H11D H 0.7201 0.0930 0.0478 0.031 Uiso 1 1 calc R . .
H11E H 0.6647 0.2923 -0.0131 0.031 Uiso 1 1 calc R . .
C12 C 0.5025(3) 0.2204(3) -0.0640(2) 0.0286(7) Uani 1 1 d . . .
H12A H 0.5438 0.2114 -0.1407 0.034 Uiso 1 1 calc R . .
H12B H 0.4151 0.3339 -0.0872 0.034 Uiso 1 1 calc R . .
C13 C 0.4397(3) 0.0898(3) -0.0142(3) 0.0263(7) Uani 1 1 d . . .
H13A H 0.3986 0.0981 0.0627 0.032 Uiso 1 1 calc R . .
H13B H 0.3520 0.1163 -0.0764 0.032 Uiso 1 1 calc R . .
C14 C 0.4454(3) 0.3195(4) 0.2599(3) 0.0356(8) Uani 1 1 d . A .
H14 H 0.3765 0.3948 0.2942 0.043 Uiso 1 1 calc R . .
N100 N 0.6043(3) -0.2156(3) 0.4498(2) 0.0304(6) Uani 1 1 d . . .
C100 C 0.6697(3) -0.3273(4) 0.4212(3) 0.0328(7) Uani 1 1 d . A .
C110 C 0.7534(4) -0.4683(4) 0.3827(3) 0.0487(9) Uani 1 1 d . . .
H11A H 0.7882 -0.5741 0.4547 0.073 Uiso 1 1 calc R A .
H11B H 0.8440 -0.4584 0.3486 0.073 Uiso 1 1 calc R . .
H11C H 0.6845 -0.4672 0.3188 0.073 Uiso 1 1 calc R . .

loop_
_atom_site_aniso_label
_atom_site_aniso_U_11
_atom_site_aniso_U_22
_atom_site_aniso_U_33
_atom_site_aniso_U_23
_atom_site_aniso_U_13
_atom_site_aniso_U_12
Fe 0.0223(4) 0.0216(4) 0.0183(4) -0.0057(3) 0.0028(3) -0.0062(3)
Cl 0.0355(5) 0.0290(5) 0.0312(5) -0.0103(4) 0.0086(4) -0.0066(4)
O1 0.077(3) 0.0461(17) 0.0314(16) -0.0237(13) 0.0212(17) -0.0149(16)
O2 0.033(2) 0.057(2) 0.075(3) -0.0223(17) -0.0244(18) 0.0046(15)
O3 0.0445(18) 0.0528(19) 0.055(3) -0.0206(18) 0.0290(17) -0.0202(14)
O4 0.056(2) 0.0256(16) 0.063(3) -0.0077(18) 0.0107(19) -0.0156(14)
O11 0.052(6) 0.046(5) 0.040(5) -0.031(4) 0.017(4) -0.014(4)
O12 0.047(8) 0.043(8) 0.038(8) -0.016(5) -0.001(5) -0.019(5)
O13 0.041(8) 0.046(8) 0.048(8) -0.015(5) 0.008(5) -0.024(5)
O14 0.029(7) 0.028(7) 0.028(8) -0.009(5) 0.003(5) -0.015(5)
N1 0.0256(14) 0.0373(16) 0.0355(16) -0.0149(13) 0.0085(13) -0.0114(12)
N2 0.0242(14) 0.0261(14) 0.0296(15) -0.0086(11) 0.0034(12) -0.0118(11)
N3 0.0269(14) 0.0273(14) 0.0261(15) -0.0094(12) 0.0050(11) -0.0101(11)
N4 0.0289(14) 0.0237(13) 0.0194(14) -0.0073(11) 0.0059(11) -0.0086(11)
C1 0.0328(18) 0.0393(19) 0.0351(19) -0.0134(16) -0.0025(15) -0.0199(15)
C2 0.0308(17) 0.0303(18) 0.0316(18) -0.0051(14) -0.0056(14) -0.0134(14)
C3 0.0245(17) 0.0321(17) 0.0367(19) -0.0078(14) -0.0044(14) -0.0123(14)
C4 0.0286(18) 0.0350(18) 0.0278(18) -0.0116(15) 0.0122(15) -0.0127(14)
N11 0.0452(16) 0.0200(14) 0.0324(16) -0.0067(12) 0.0135(13) -0.0048(12)
N12 0.0219(13) 0.0214(13) 0.0209(13) -0.0068(11) 0.0045(10) -0.0093(10)
N13 0.0251(13) 0.0248(14) 0.0200(14) -0.0055(12) 0.0027(11) -0.0083(11)
N14 0.0232(13) 0.0219(14) 0.0240(13) -0.0088(11) 0.0030(11) -0.0058(10)
C11 0.0281(16) 0.0301(17) 0.0232(16) -0.0110(14) 0.0096(13) -0.0165(13)
C12 0.0285(16) 0.0283(17) 0.0264(17) -0.0090(14) 0.0012(13) -0.0109(13)
C13 0.0227(16) 0.0306(17) 0.0253(17) -0.0111(14) 0.0021(13) -0.0107(13)
C14 0.0408(19) 0.0271(18) 0.0307(19) -0.0112(15) 0.0140(16) -0.0067(15)
N100 0.0325(15) 0.0324(16) 0.0228(14) -0.0084(12) 0.0048(12) -0.0124(12)
C100 0.0345(18) 0.036(2) 0.0214(17) -0.0063(15) -0.0004(14) -0.0124(15)
C110 0.063(2) 0.037(2) 0.038(2) -0.0205(17) 0.0051(17) -0.0092(17)

loop_
_atom_type_symbol
_atom_type_description
_atom_type_scat_dispersion_real
_atom_type_scat_dispersion_imag
_atom_type_scat_source
C C 0.0033 0.0016 'International Tables Vol C Tables 4.2.6.8 and 6.1.1.4'
H H 0.0000 0.0000 'International Tables Vol C Tables 4.2.6.8 and 6.1.1.4'
N N 0.0061 0.0033 'International Tables Vol C Tables 4.2.6.8 and 6.1.1.4'
O O 0.0106 0.0060 'International Tables Vol C Tables 4.2.6.8 and 6.1.1.4'
Cl Cl 0.1484 0.1585 'International Tables Vol C Tables 4.2.6.8 and 6.1.1.4'
Fe Fe 0.3463 0.8444 'International Tables Vol C Tables 4.2.6.8 and 6.1.1.4'

loop_
_geom_angle_atom_site_label_1
_geom_angle_atom_site_label_2
_geom_angle_atom_site_label_3
_geom_angle
_geom_angle_site_symmetry_1
_geom_angle_site_symmetry_3
_geom_angle_publ_flag
N100 Fe N100 180.0 2_656 . ?
N100 Fe N4 89.10(9) 2_656 . ?
N100 Fe N4 90.90(9) . . ?
N100 Fe N4 90.90(9) 2_656 2_656 ?
N100 Fe N4 89.10(9) . 2_656 ?
N4 Fe N4 180.0 . 2_656 ?
N100 Fe N14 89.88(9) 2_656 2_656 ?
N100 Fe N14 90.12(9) . 2_656 ?
N4 Fe N14 91.76(9) . 2_656 ?
N4 Fe N14 88.24(9) 2_656 2_656 ?
N100 Fe N14 90.12(9) 2_656 . ?
N100 Fe N14 89.88(9) . . ?
N4 Fe N14 88.24(9) . . ?
N4 Fe N14 91.76(9) 2_656 . ?
N14 Fe N14 180.000(1) 2_656 . ?
N100 Fe Cl 137.44(6) 2_656 . ?
N100 Fe Cl 42.56(6) . . ?
N4 Fe Cl 116.56(7) . . ?
N4 Fe Cl 63.44(7) 2_656 . ?
N14 Fe Cl 58.06(6) 2_656 . ?
N14 Fe Cl 121.94(6) . . ?
N100 Fe Fe 147.80(6) 2_656 1_545 ?
N100 Fe Fe 32.20(6) . 1_545 ?
N4 Fe Fe 71.13(7) . 1_545 ?
N4 Fe Fe 108.87(7) 2_656 1_545 ?
N14 Fe Fe 66.39(6) 2_656 1_545 ?
N14 Fe Fe 113.61(6) . 1_545 ?
Cl Fe Fe 46.35(2) . 1_545 ?
N100 Fe Fe 85.28(7) 2_656 1_455 ?
N100 Fe Fe 94.72(7) . 1_455 ?
N4 Fe Fe 25.37(6) . 1_455 ?
N4 Fe Fe 154.63(6) 2_656 1_455 ?
N14 Fe Fe 66.72(7) 2_656 1_455 ?
N14 Fe Fe 113.28(7) . 1_455 ?
Cl Fe Fe 103.58(4) . 1_455 ?
Fe Fe Fe 65.86(4) 1_545 1_455 ?
N100 Fe Fe 32.12(6) 2_656 1_465 ?
N100 Fe Fe 147.88(6) . 1_465 ?
N4 Fe Fe 57.00(6) . 1_465 ?
N4 Fe Fe 123.00(6) 2_656 1_465 ?
N14 Fe Fe 89.87(7) 2_656 1_465 ?
N14 Fe Fe 90.13(7) . 1_465 ?
Cl Fe Fe 147.85(2) . 1_465 ?
Fe Fe Fe 122.06(2) 1_545 1_465 ?
Fe Fe Fe 56.20(2) 1_455 1_465 ?
O11 Cl O13 119.6(12) . . ?
O11 Cl O3 143.7(12) . . ?
O13 Cl O3 34.3(11) . . ?
O11 Cl O2 82.7(10) . . ?
O13 Cl O2 142.6(11) . . ?
O3 Cl O2 110.1(2) . . ?
O11 Cl O4 96.1(10) . . ?
O13 Cl O4 96.7(9) . . ?
O3 Cl O4 109.29(18) . . ?
O2 Cl O4 111.3(2) . . ?
O11 Cl O1 37.0(11) . . ?
O13 Cl O1 83.3(10) . . ?
O3 Cl O1 108.12(18) . . ?
O2 Cl O1 108.80(17) . . ?
O4 Cl O1 109.1(2) . . ?
O11 Cl O12 111.4(12) . . ?
O13 Cl O12 106.6(12) . . ?
O3 Cl O12 73.8(10) . . ?
O2 Cl O12 36.4(10) . . ?
O4 Cl O12 126.9(8) . . ?
O1 Cl O12 120.3(8) . . ?
O11 Cl O14 108.0(13) . . ?
O13 Cl O14 110.1(12) . . ?
O3 Cl O14 106.3(8) . . ?
O2 Cl O14 87.7(8) . . ?
O4 Cl O14 27.7(8) . . ?
O1 Cl O14 133.0(8) . . ?
O12 Cl O14 99.3(11) . . ?
O11 Cl Fe 113.7(9) . . ?
O13 Cl Fe 67.3(9) . . ?
O3 Cl Fe 82.05(14) . . ?
O2 Cl Fe 134.50(13) . . ?
O4 Cl Fe 29.71(14) . . ?
O1 Cl Fe 108.17(12) . . ?
O12 Cl Fe 130.3(9) . . ?
O14 Cl Fe 47.3(8) . . ?
C4 N1 N2 101.1(2) . . ?
N3 N2 N1 115.0(2) . . ?
N3 N2 C1 122.4(2) . . ?
N1 N2 C1 122.5(2) . . ?
N2 N3 N4 104.8(2) . . ?
N3 N4 C4 106.1(2) . . ?
N3 N4 Fe 122.35(16) . . ?
C4 N4 Fe 131.21(19) . . ?
N3 N4 N4 44.50(12) . 2_565 ?
C4 N4 N4 86.07(16) . 2_565 ?
Fe N4 N4 124.12(8) . 2_565 ?
N2 C1 C2 110.4(2) . . ?
N2 C1 H1A 109.6 . . ?
C2 C1 H1A 109.6 . . ?
N2 C1 H1B 109.6 . . ?
C2 C1 H1B 109.6 . . ?
H1A C1 H1B 108.1 . . ?
C3 C2 C1 113.5(2) . . ?
C3 C2 H2A 108.9 . . ?
C1 C2 H2A 108.9 . . ?
C3 C2 H2B 108.9 . . ?
C1 C2 H2B 108.9 . . ?
H2A C2 H2B 107.7 . . ?
C3 C3 C2 112.8(3) 2_565 . ?
C3 C3 H3A 109.0 2_565 . ?
C2 C3 H3A 109.0 . . ?
C3 C3 H3B 109.0 2_565 . ?
C2 C3 H3B 109.0 . . ?
H3A C3 H3B 107.8 . . ?
N1 C4 N4 112.9(3) . . ?
N1 C4 H4 123.5 . . ?
N4 C4 H4 123.5 . . ?
C14 N11 N12 101.0(2) . . ?
N13 N12 N11 114.6(2) . . ?
N13 N12 C11 122.5(2) . . ?
N11 N12 C11 122.7(2) . . ?
N12 N13 N14 105.21(19) . . ?
C14 N14 N13 106.0(2) . . ?
C14 N14 Fe 129.54(18) . . ?
N13 N14 Fe 123.27(16) . . ?
C14 N14 N14 96.07(17) . 2_655 ?
N13 N14 N14 35.59(12) . 2_655 ?
Fe N14 N14 116.97(8) . 2_655 ?
N12 C11 C12 110.7(2) . . ?
N12 C11 H11D 109.5 . . ?
C12 C11 H11D 109.5 . . ?
N12 C11 H11E 109.5 . . ?
C12 C11 H11E 109.5 . . ?
H11D C11 H11E 108.1 . . ?
C11 C12 C13 114.8(2) . . ?
C11 C12 H12A 108.6 . . ?
C13 C12 H12A 108.6 . . ?
C11 C12 H12B 108.6 . . ?
C13 C12 H12B 108.6 . . ?
H12A C12 H12B 107.6 . . ?
C13 C13 C12 113.7(3) 2_655 . ?
C13 C13 H13A 108.8 2_655 . ?
C12 C13 H13A 108.8 . . ?
C13 C13 H13B 108.8 2_655 . ?
C12 C13 H13B 108.8 . . ?
H13A C13 H13B 107.7 . . ?
N11 C14 N14 113.2(2) . . ?
N11 C14 H14 123.4 . . ?
N14 C14 H14 123.4 . . ?
C100 N100 Fe 174.4(2) . . ?
N100 C100 C110 179.1(3) . . ?
C100 C110 H11A 109.5 . . ?
C100 C110 H11B 109.5 . . ?
H11A C110 H11B 109.5 . . ?
C100 C110 H11C 109.5 . . ?
H11A C110 H11C 109.5 . . ?
H11B C110 H11C 109.5 . . ?

loop_
_geom_bond_atom_site_label_1
_geom_bond_atom_site_label_2
_geom_bond_distance
_geom_bond_site_symmetry_2
_geom_bond_publ_flag
Fe N100 2.136(2) 2_656 ?
Fe N100 2.136(2) . ?
Fe N4 2.140(2) . ?
Fe N4 2.140(2) 2_656 ?
Fe N14 2.157(2) 2_656 ?
Fe N14 2.157(2) . ?
Cl O11 1.38(2) . ?
Cl O13 1.41(2) . ?
Cl O3 1.426(3) . ?
Cl O2 1.426(3) . ?
Cl O4 1.432(3) . ?
Cl O1 1.447(3) . ?
Cl O12 1.48(2) . ?
Cl O14 1.55(2) . ?
N1 C4 1.320(3) . ?
N1 N2 1.327(3) . ?
N2 N3 1.316(3) . ?
N2 C1 1.467(3) . ?
N3 N4 1.334(3) . ?
N4 C4 1.343(3) . ?
C1 C2 1.518(4) . ?
C1 H1A 0.9900 . ?
C1 H1B 0.9900 . ?
C2 C3 1.511(4) . ?
C2 H2A 0.9900 . ?
C2 H2B 0.9900 . ?
C3 C3 1.505(5) 2_565 ?
C3 H3A 0.9900 . ?
C3 H3B 0.9900 . ?
C4 H4 0.9500 . ?
N11 C14 1.319(3) . ?
N11 N12 1.331(3) . ?
N12 N13 1.306(3) . ?
N12 C11 1.469(3) . ?
N13 N14 1.334(3) . ?
N14 C14 1.331(3) . ?
C11 C12 1.524(3) . ?
C11 H11D 0.9900 . ?
C11 H11E 0.9900 . ?
C12 C13 1.525(4) . ?
C12 H12A 0.9900 . ?
C12 H12B 0.9900 . ?
C13 C13 1.518(5) 2_655 ?
C13 H13A 0.9900 . ?
C13 H13B 0.9900 . ?
C14 H14 0.9500 . ?
N100 C100 1.140(3) . ?
C100 C110 1.456(4) . ?
C110 H11A 0.9800 . ?
C110 H11B 0.9800 . ?
C110 H11C 0.9800 . ?

loop_
_geom_hbond_atom_site_label_D
_geom_hbond_atom_site_label_H
_geom_hbond_atom_site_label_A
_geom_hbond_distance_DH
_geom_hbond_distance_HA
_geom_hbond_distance_DA
_geom_hbond_angle_DHA
_geom_hbond_site_symmetry_A
C1 H1A O1 0.99 2.69 3.225(4) 114.0 2_646
C1 H1B O12 0.99 2.59 3.11(2) 112.8 1_464
C1 H1A O12 0.99 2.69 3.25(2) 116.0 2_646
C4 H4 O1 0.95 2.27 3.110(4) 146.4 1_465
C4 H4 O11 0.95 2.22 3.13(2) 159.2 1_465
C11 H11D O2 0.99 2.56 3.522(4) 164.1 2_746
C11 H11E O3 0.99 2.56 3.157(4) 119.0 1_564
C14 H14 O3 0.95 2.55 3.271(4) 132.6 2_656
C14 H14 O4 0.95 2.48 3.297(4) 143.5 2_656
C110 H11A O1 0.98 2.42 3.330(5) 154.1 .

loop_
_geom_torsion_atom_site_label_1
_geom_torsion_atom_site_label_2
_geom_torsion_atom_site_label_3
_geom_torsion_atom_site_label_4
_geom_torsion
_geom_torsion_site_symmetry_1
_geom_torsion_site_symmetry_2
_geom_torsion_site_symmetry_3
_geom_torsion_site_symmetry_4
_geom_torsion_publ_flag
N100 Fe Cl O11 -140.5(14) 2_656 . . . ?
N100 Fe Cl O11 39.5(14) . . . . ?
N4 Fe Cl O11 98.3(14) . . . . ?
N4 Fe Cl O11 -81.7(14) 2_656 . . . ?
N14 Fe Cl O11 172.5(14) 2_656 . . . ?
N14 Fe Cl O11 -7.5(14) . . . . ?
Fe Fe Cl O11 85.8(14) 1_545 . . . ?
Fe Fe Cl O11 121.6(14) 1_455 . . . ?
Fe Fe Cl O11 167.8(14) 1_465 . . . ?
N100 Fe Cl O13 105.9(13) 2_656 . . . ?
N100 Fe Cl O13 -74.1(13) . . . . ?
N4 Fe Cl O13 -15.3(13) . . . . ?
N4 Fe Cl O13 164.7(13) 2_656 . . . ?
N14 Fe Cl O13 58.9(13) 2_656 . . . ?
N14 Fe Cl O13 -121.1(13) . . . . ?
Fe Fe Cl O13 -27.8(13) 1_545 . . . ?
Fe Fe Cl O13 7.9(13) 1_455 . . . ?
Fe Fe Cl O13 54.2(13) 1_465 . . . ?
N100 Fe Cl O3 73.7(2) 2_656 . . . ?
N100 Fe Cl O3 -106.3(2) . . . . ?
N4 Fe Cl O3 -47.57(19) . . . . ?
N4 Fe Cl O3 132.43(19) 2_656 . . . ?
N14 Fe Cl O3 26.70(19) 2_656 . . . ?
N14 Fe Cl O3 -153.30(19) . . . . ?
Fe Fe Cl O3 -59.99(17) 1_545 . . . ?
Fe Fe Cl O3 -24.28(17) 1_455 . . . ?
Fe Fe Cl O3 22.00(18) 1_465 . . . ?
N100 Fe Cl O2 -36.8(3) 2_656 . . . ?
N100 Fe Cl O2 143.2(3) . . . . ?
N4 Fe Cl O2 -158.1(3) . . . . ?
N4 Fe Cl O2 21.9(3) 2_656 . . . ?
N14 Fe Cl O2 -83.8(3) 2_656 . . . ?
N14 Fe Cl O2 96.2(3) . . . . ?
Fe Fe Cl O2 -170.5(3) 1_545 . . . ?
Fe Fe Cl O2 -134.8(3) 1_455 . . . ?
Fe Fe Cl O2 -88.5(3) 1_465 . . . ?
N100 Fe Cl O4 -82.9(4) 2_656 . . . ?
N100 Fe Cl O4 97.1(4) . . . . ?
N4 Fe Cl O4 155.8(4) . . . . ?
N4 Fe Cl O4 -24.2(4) 2_656 . . . ?
N14 Fe Cl O4 -129.9(4) 2_656 . . . ?
N14 Fe Cl O4 50.1(4) . . . . ?
Fe Fe Cl O4 143.4(4) 1_545 . . . ?
Fe Fe Cl O4 179.1(4) 1_455 . . . ?
Fe Fe Cl O4 -134.6(4) 1_465 . . . ?
N100 Fe Cl O1 -179.8(2) 2_656 . . . ?
N100 Fe Cl O1 0.2(2) . . . . ?
N4 Fe Cl O1 59.0(2) . . . . ?
N4 Fe Cl O1 -121.0(2) 2_656 . . . ?
N14 Fe Cl O1 133.2(2) 2_656 . . . ?
N14 Fe Cl O1 -46.8(2) . . . . ?
Fe Fe Cl O1 46.6(2) 1_545 . . . ?
Fe Fe Cl O1 82.3(2) 1_455 . . . ?
Fe Fe Cl O1 128.5(2) 1_465 . . . ?
N100 Fe Cl O12 12.9(14) 2_656 . . . ?
N100 Fe Cl O12 -167.1(14) . . . . ?
N4 Fe Cl O12 -108.3(14) . . . . ?
N4 Fe Cl O12 71.7(14) 2_656 . . . ?
N14 Fe Cl O12 -34.1(14) 2_656 . . . ?
N14 Fe Cl O12 145.9(14) . . . . ?
Fe Fe Cl O12 -120.8(14) 1_545 . . . ?
Fe Fe Cl O12 -85.0(14) 1_455 . . . ?
Fe Fe Cl O12 -38.8(14) 1_465 . . . ?
N100 Fe Cl O14 -47.4(12) 2_656 . . . ?
N100 Fe Cl O14 132.6(12) . . . . ?
N4 Fe Cl O14 -168.6(11) . . . . ?
N4 Fe Cl O14 11.4(11) 2_656 . . . ?
N14 Fe Cl O14 -94.3(12) 2_656 . . . ?
N14 Fe Cl O14 85.7(12) . . . . ?
Fe Fe Cl O14 179.0(11) 1_545 . . . ?
Fe Fe Cl O14 -145.3(11) 1_455 . . . ?
Fe Fe Cl O14 -99.0(11) 1_465 . . . ?
C4 N1 N2 N3 -0.3(3) . . . . ?
C4 N1 N2 C1 -177.2(2) . . . . ?
N1 N2 N3 N4 0.1(3) . . . . ?
C1 N2 N3 N4 177.0(2) . . . . ?
N2 N3 N4 C4 0.2(3) . . . . ?
N2 N3 N4 Fe -174.13(15) . . . . ?
N2 N3 N4 N4 -66.51(17) . . . 2_565 ?
N100 Fe N4 N3 131.82(19) 2_656 . . . ?
N100 Fe N4 N3 -48.18(19) . . . . ?
N4 Fe N4 N3 -17(100) 2_656 . . . ?
N14 Fe N4 N3 -138.32(19) 2_656 . . . ?
N14 Fe N4 N3 41.68(19) . . . . ?
Cl Fe N4 N3 -83.51(19) . . . . ?
Fe Fe N4 N3 -74.05(18) 1_545 . . . ?
Fe Fe N4 N3 -147.3(3) 1_455 . . . ?
Fe Fe N4 N3 133.0(2) 1_465 . . . ?
N100 Fe N4 C4 -40.9(2) 2_656 . . . ?
N100 Fe N4 C4 139.1(2) . . . . ?
N4 Fe N4 C4 171(100) 2_656 . . . ?
N14 Fe N4 C4 49.0(2) 2_656 . . . ?
N14 Fe N4 C4 -131.0(2) . . . . ?
Cl Fe N4 C4 103.8(2) . . . . ?
Fe Fe N4 C4 113.2(2) 1_545 . . . ?
Fe Fe N4 C4 39.97(19) 1_455 . . . ?
Fe Fe N4 C4 -39.7(2) 1_465 . . . ?
N100 Fe N4 N4 78.02(9) 2_656 . . 2_565 ?
N100 Fe N4 N4 -101.98(9) . . . 2_565 ?
N4 Fe N4 N4 -70(100) 2_656 . . 2_565 ?
N14 Fe N4 N4 167.88(9) 2_656 . . 2_565 ?
N14 Fe N4 N4 -12.12(9) . . . 2_565 ?
Cl Fe N4 N4 -137.31(5) . . . 2_565 ?
Fe Fe N4 N4 -127.85(8) 1_545 . . 2_565 ?
Fe Fe N4 N4 158.88(18) 1_455 . . 2_565 ?
Fe Fe N4 N4 79.18(7) 1_465 . . 2_565 ?
N3 N2 C1 C2 -103.9(3) . . . . ?
N1 N2 C1 C2 72.8(3) . . . . ?
N2 C1 C2 C3 64.5(3) . . . . ?
C1 C2 C3 C3 174.7(3) . . . 2_565 ?
N2 N1 C4 N4 0.4(3) . . . . ?
N3 N4 C4 N1 -0.4(3) . . . . ?
Fe N4 C4 N1 173.20(17) . . . . ?
N4 N4 C4 N1 39.8(2) 2_565 . . . ?
C14 N11 N12 N13 0.0(3) . . . . ?
C14 N11 N12 C11 174.8(2) . . . . ?
N11 N12 N13 N14 -0.3(3) . . . . ?
C11 N12 N13 N14 -175.0(2) . . . . ?
N12 N13 N14 C14 0.4(3) . . . . ?
N12 N13 N14 Fe 169.02(15) . . . . ?
N12 N13 N14 N14 78.1(2) . . . 2_655 ?
N100 Fe N14 C14 -24.0(2) 2_656 . . . ?
N100 Fe N14 C14 156.0(2) . . . . ?
N4 Fe N14 C14 65.1(2) . . . . ?
N4 Fe N14 C14 -114.9(2) 2_656 . . . ?
N14 Fe N14 C14 -118(100) 2_656 . . . ?
Cl Fe N14 C14 -174.4(2) . . . . ?
Fe Fe N14 C14 133.6(2) 1_545 . . . ?
Fe Fe N14 C14 60.9(3) 1_455 . . . ?
Fe Fe N14 C14 8.1(2) 1_465 . . . ?
N100 Fe N14 N13 170.23(19) 2_656 . . . ?
N100 Fe N14 N13 -9.77(19) . . . . ?
N4 Fe N14 N13 -100.68(19) . . . . ?
N4 Fe N14 N13 79.32(19) 2_656 . . . ?
N14 Fe N14 N13 76(100) 2_656 . . . ?
Cl Fe N14 N13 19.9(2) . . . . ?
Fe Fe N14 N13 -32.2(2) 1_545 . . . ?
Fe Fe N14 N13 -104.86(18) 1_455 . . . ?
Fe Fe N14 N13 -157.65(18) 1_465 . . . ?
N100 Fe N14 N14 -149.01(8) 2_656 . . 2_655 ?
N100 Fe N14 N14 30.99(8) . . . 2_655 ?
N4 Fe N14 N14 -59.92(9) . . . 2_655 ?
N4 Fe N14 N14 120.08(9) 2_656 . . 2_655 ?
N14 Fe N14 N14 117(100) 2_656 . . 2_655 ?
Cl Fe N14 N14 60.61(8) . . . 2_655 ?
Fe Fe N14 N14 8.58(8) 1_545 . . 2_655 ?
Fe Fe N14 N14 -64.10(8) 1_455 . . 2_655 ?
Fe Fe N14 N14 -116.89(6) 1_465 . . 2_655 ?
N13 N12 C11 C12 102.4(3) . . . . ?
N11 N12 C11 C12 -72.0(3) . . . . ?
N12 C11 C12 C13 -59.9(3) . . . . ?
C11 C12 C13 C13 -63.3(4) . . . 2_655 ?
N12 N11 C14 N14 0.2(3) . . . . ?
N13 N14 C14 N11 -0.4(3) . . . . ?
Fe N14 C14 N11 -168.07(19) . . . . ?
N14 N14 C14 N11 -35.3(3) 2_655 . . . ?
N100 Fe N100 C100 83(100) 2_656 . . . ?
N4 Fe N100 C100 142(2) . . . . ?
N4 Fe N100 C100 -38(2) 2_656 . . . ?
N14 Fe N100 C100 -126(2) 2_656 . . . ?
N14 Fe N100 C100 54(2) . . . . ?
Cl Fe N100 C100 -88(2) . . . . ?
Fe Fe N100 C100 -167(2) 1_545 . . . ?
Fe Fe N100 C100 167(2) 1_455 . . . ?
Fe Fe N100 C100 144(2) 1_465 . . . ?
Fe N100 C100 C110 -57(23) . . . . ?
